data_7704809
loop_
_publ_author_name
'Huentupil, Yosselin'
'Chung, Patricio'
'Novoa, N\'estor'
'Arancibia, Rodrigo'
'Roussel, Pascal'
'Oyarzo, Juan'
'Klahn, A. Hugo'
'Silva, Carlos'
'Calvis, Carme'
'Messeguer, Ramon'
'Bosque, Ram\'on'
'L\'opez, Concepci\'on'

_publ_section_title
;
 Novel multifunctional and multitarget homo- (Fe<sub>2</sub>) and
 heterobimetallic [(Fe,M) with M = Re or Mn] sulfonyl hydrazones.
;
_journal_issue 35
_journal_name_full 'Dalton transactions (Cambridge, England : 2003)'
_journal_page_first 12249
_journal_page_last 12265
_journal_paper_doi 10.1039/d0dt01756f
_journal_volume 49
_journal_year 2020
_chemical_formula_moiety 'C19 H15 Fe Mn N2 O5 S'
_chemical_formula_sum 'C19 H15 Fe Mn N2 O5 S'
_chemical_formula_weight 494.18
_space_group_crystal_system triclinic
_space_group_IT_number 2
_space_group_name_Hall '-P 1'
_space_group_name_H-M_alt 'P -1'
_atom_sites_solution_hydrogens mixed
_atom_sites_solution_primary iterative
_audit_creation_date 2016-08-26
_audit_creation_method
;
Olex2 1.2
(compiled 2016.02.19 svn.r3266 for OlexSys, GUI svn.r5155)
;
_audit_update_record
;
2020-05-13 deposited with the CCDC.	2020-07-09 downloaded from the CCDC.
;
_cell_angle_alpha 80.8480(19)
_cell_angle_beta 84.4154(17)
_cell_angle_gamma 81.2946(17)
_cell_formula_units_Z 4
_cell_length_a 7.1339(3)
_cell_length_b 15.3593(6)
_cell_length_c 18.4395(7)
_cell_measurement_reflns_used 9050
_cell_measurement_temperature 298
_cell_measurement_theta_max 29.10
_cell_measurement_theta_min 2.24
_cell_volume 1966.19(14)
_computing_cell_refinement 'SAINT v8.34A (Bruker, 2013)'
_computing_data_reduction 'SAINT v8.34A (Bruker, 2013)'
_computing_molecular_graphics 'Olex2 (Dolomanov et al., 2009)'
_computing_publication_material 'Olex2 (Dolomanov et al., 2009)'
_computing_structure_refinement 'ShelXL (Sheldrick, 2015)'
_computing_structure_solution
;
Superflip (Palatinus & Chapuis, 2007;Palatinus & van der Lee, 2008;
Palatinus et al., 2012)
;
_diffrn_ambient_temperature 298
_diffrn_detector 'Bruker APEX2 area detector'
_diffrn_detector_type 'CCD area detector'
_diffrn_measured_fraction_theta_full 0.999
_diffrn_measured_fraction_theta_max 0.990
_diffrn_measurement_device 'three-circle diffractometer'
_diffrn_measurement_device_type 'Bruker APEX-II CCD'
_diffrn_measurement_method '\f and \w scans'
_diffrn_radiation_monochromator 'mirror optics'
_diffrn_radiation_probe x-ray
_diffrn_radiation_type MoK\a
_diffrn_radiation_wavelength 0.71073
_diffrn_reflns_av_R_equivalents 0.0255
_diffrn_reflns_av_unetI/netI 0.0241
_diffrn_reflns_Laue_measured_fraction_full 0.999
_diffrn_reflns_Laue_measured_fraction_max 0.990
_diffrn_reflns_limit_h_max 9
_diffrn_reflns_limit_h_min -9
_diffrn_reflns_limit_k_max 21
_diffrn_reflns_limit_k_min -21
_diffrn_reflns_limit_l_max 25
_diffrn_reflns_limit_l_min -25
_diffrn_reflns_number 38060
_diffrn_reflns_point_group_measured_fraction_full 0.999
_diffrn_reflns_point_group_measured_fraction_max 0.990
_diffrn_reflns_theta_full 25.242
_diffrn_reflns_theta_max 29.590
_diffrn_reflns_theta_min 1.356
_diffrn_source_type 'Incoatec I\ms'
_diffrn_standards_number 0
_exptl_absorpt_coefficient_mu 1.520
_exptl_absorpt_correction_T_max 0.7459
_exptl_absorpt_correction_T_min 0.6238
_exptl_absorpt_correction_type multi-scan
_exptl_absorpt_process_details
;
SADABS-2014/3 (Bruker,2014/3) was used for absorption correction.
wR2(int) was 0.0905 before and 0.0377 after correction.
The Ratio of minimum to maximum transmission is 0.8363.
The \l/2 correction factor is 0.00150.
;
_exptl_crystal_colour 'clear yellow'
_exptl_crystal_colour_lustre clear
_exptl_crystal_colour_primary yellow
_exptl_crystal_density_diffrn 1.669
_exptl_crystal_description plate
_exptl_crystal_F_000 1000
_exptl_crystal_size_max 0.18
_exptl_crystal_size_mid 0.05
_exptl_crystal_size_min 0.012
_refine_diff_density_max 0.442
_refine_diff_density_min -0.388
_refine_diff_density_rms 0.067
_refine_ls_extinction_method none
_refine_ls_goodness_of_fit_ref 1.027
_refine_ls_hydrogen_treatment constr
_refine_ls_matrix_type full
_refine_ls_number_parameters 523
_refine_ls_number_reflns 10926
_refine_ls_number_restraints 0
_refine_ls_restrained_S_all 1.027
_refine_ls_R_factor_all 0.0426
_refine_ls_R_factor_gt 0.0327
_refine_ls_shift/su_max 0.002
_refine_ls_shift/su_mean 0.000
_refine_ls_structure_factor_coef Fsqd
_refine_ls_weighting_details 'w=1/[\s^2^(Fo^2^)+(0.0428P)^2^+0.7291P] where P=(Fo^2^+2Fc^2^)/3'
_refine_ls_weighting_scheme calc
_refine_ls_wR_factor_gt 0.0832
_refine_ls_wR_factor_ref 0.0898
_reflns_Friedel_coverage 0.000
_reflns_number_gt 9003
_reflns_number_total 10926
_reflns_threshold_expression 'I > 2\s(I)'
_cod_data_source_file d0dt01756f2.cif
_cod_data_source_block mo_arrancibia_4_rt_0m
_cod_depositor_comments 'Adding full bibliography for 7704807--7704809.cif.'
_cod_database_code 7704809
_shelx_space_group_comment
;
The symmetry employed for this shelxl refinement is uniquely defined
by the following loop, which should always be used as a source of
symmetry information in preference to the above space-group names.
They are only intended as comments.
;
_olex2_refinement_description
;
1. Fixed Uiso
 At 1.2 times of:
  All C(H) groups, All N(H) groups
2.a Riding coordinates:
 N2B(H2B), N2A(H2A)
2.b Aromatic/amide H refined with riding coordinates:
 C9A(H9A), C9B(H9B), C11B(H11B), C11A(H11A), C12B(H12B), C4A(H4A), C14B(H14B),
 C2A(H2AA), C16A(H16A), C5B(H5B), C3A(H3A), C14A(H14A), C17B(H17B), C17A(H17A),
 C13A(H13A), C12A(H12A), C15A(H15A), C13B(H13B), C5A(H5A), C2B(H2BA),
 C18A(H18A), C4B(H4B), C19A(H19A), C3B(H3B), C16B(H16B), C15B(H15B), C18B(H18B),
  C19B(H19B)
;
_shelx_shelxl_version_number 2016/4
_olex2_submission_special_instructions 'No special instructions were received'

loop_
_space_group_symop_operation_xyz
'x, y, z'
'-x, -y, -z'

loop_
_atom_site_label
_atom_site_type_symbol
_atom_site_fract_x
_atom_site_fract_y
_atom_site_fract_z
_atom_site_U_iso_or_equiv
_atom_site_adp_type
_atom_site_occupancy
_atom_site_site_symmetry_order
_atom_site_calc_flag
_atom_site_refinement_flags_posn
_atom_site_refinement_flags_adp
_atom_site_refinement_flags_occupancy
_atom_site_disorder_assembly
_atom_site_disorder_group
Fe1B Fe 0.65516(4) 0.95886(2) 0.35331(2) 0.04121(7) Uani 1 1 d . . . . .
Mn1B Mn 0.12379(4) 0.65731(2) 0.60959(2) 0.03643(7) Uani 1 1 d . . . . .
Fe1A Fe 0.32903(4) 0.55025(2) 0.14985(2) 0.04408(8) Uani 1 1 d . . . . .
Mn1A Mn -0.22273(4) 0.83533(2) -0.09902(2) 0.03837(7) Uani 1 1 d . . . . .
S1B S 0.64175(6) 0.74484(3) 0.34050(2) 0.03251(9) Uani 1 1 d . . . . .
S1A S 0.18239(6) 0.76212(3) 0.17117(2) 0.03493(9) Uani 1 1 d . . . . .
N2B N 0.4739(2) 0.67969(10) 0.35290(8) 0.0344(3) Uani 1 1 d . . . . .
H2B H 0.379308 0.702027 0.327099 0.041 Uiso 1 1 d R . . . .
N2A N -0.0190(2) 0.82989(10) 0.15941(8) 0.0370(3) Uani 1 1 d . . . . .
H2A H -0.114005 0.809400 0.185304 0.044 Uiso 1 1 d R . . . .
N1B N 0.4138(2) 0.65019(10) 0.42593(8) 0.0354(3) Uani 1 1 d . . . . .
N1A N -0.0567(2) 0.85860(10) 0.08556(8) 0.0373(3) Uani 1 1 d . . . . .
O1B O 0.0701(4) 0.66115(15) 0.76897(9) 0.0910(7) Uani 1 1 d . . . . .
C10B C 0.5339(2) 0.84800(11) 0.35970(9) 0.0337(3) Uani 1 1 d . . . . .
O2A O -0.2566(5) 0.65335(13) -0.02923(15) 0.1200(10) Uani 1 1 d . . . . .
C9A C -0.2282(3) 0.86311(12) 0.07092(9) 0.0363(3) Uani 1 1 d . . . . .
H9A H -0.317934 0.842846 0.107207 0.044 Uiso 1 1 calc R . . . .
C10A C 0.1554(2) 0.66575(12) 0.13818(11) 0.0403(4) Uani 1 1 d . . . . .
O3A O 0.1917(3) 0.7920(2) -0.11958(17) 0.1196(9) Uani 1 1 d . . . . .
O2B O -0.1215(3) 0.82780(12) 0.57504(12) 0.0854(6) Uani 1 1 d . . . . .
C9B C 0.2386(3) 0.64142(11) 0.43758(9) 0.0354(3) Uani 1 1 d . . . . .
H9B H 0.156572 0.661378 0.400332 0.042 Uiso 1 1 calc R . . . .
C1A C -0.2848(3) 0.90013(12) -0.00293(10) 0.0388(4) Uani 1 1 d . . . . .
C11B C 0.5076(3) 0.87901(13) 0.42948(11) 0.0443(4) Uani 1 1 d . . . . .
H11B H 0.549869 0.848322 0.473844 0.053 Uiso 1 1 calc R . . . .
C11A C 0.0547(3) 0.59725(15) 0.17695(17) 0.0628(7) Uani 1 1 d . . . . .
H11A H -0.004758 0.595058 0.224260 0.075 Uiso 1 1 calc R . . . .
C12B C 0.4043(3) 0.96570(15) 0.41780(15) 0.0591(6) Uani 1 1 d . . . . .
H12B H 0.367254 1.002282 0.453769 0.071 Uiso 1 1 calc R . . . .
C4A C -0.4573(4) 0.93951(15) -0.10442(13) 0.0581(6) Uani 1 1 d . . . . .
H4A H -0.553540 0.944871 -0.136105 0.070 Uiso 1 1 calc R . . . .
O1A O -0.3017(4) 0.79361(16) -0.24202(11) 0.1108(9) Uani 1 1 d . . . . .
C1B C 0.1663(3) 0.59986(11) 0.50973(10) 0.0378(4) Uani 1 1 d . . . . .
C6B C 0.0898(4) 0.66061(16) 0.70672(12) 0.0573(5) Uani 1 1 d . . . . .
C14B C 0.4455(3) 0.91565(13) 0.30624(13) 0.0480(5) Uani 1 1 d . . . . .
H14B H 0.441017 0.912651 0.256472 0.058 Uiso 1 1 calc R . . . .
C2A C -0.1793(3) 0.95263(13) -0.05851(11) 0.0487(5) Uani 1 1 d . . . . .
H2AA H -0.060098 0.968106 -0.054477 0.058 Uiso 1 1 calc R . . . .
C6A C -0.2681(4) 0.80882(17) -0.18650(13) 0.0662(7) Uani 1 1 d . . . . .
C16A C 0.5705(3) 0.56552(17) 0.19464(14) 0.0571(6) Uani 1 1 d . . . . .
H16A H 0.604512 0.619059 0.202818 0.068 Uiso 1 1 calc R . . . .
C7B C -0.0244(3) 0.76221(14) 0.58938(13) 0.0527(5) Uani 1 1 d . . . . .
C5B C -0.0274(3) 0.60178(14) 0.53675(11) 0.0463(4) Uani 1 1 d . . . . .
H5B H -0.131785 0.631763 0.512315 0.056 Uiso 1 1 calc R . . . .
C3A C -0.2871(4) 0.97699(14) -0.12061(13) 0.0587(6) Uani 1 1 d . . . . .
H3A H -0.251843 1.011666 -0.164479 0.070 Uiso 1 1 calc R . . . .
C7A C -0.2435(4) 0.72446(15) -0.05671(14) 0.0638(6) Uani 1 1 d . . . . .
C14A C 0.2208(4) 0.64344(16) 0.06715(13) 0.0598(6) Uani 1 1 d . . . . .
H14A H 0.288798 0.677157 0.030328 0.072 Uiso 1 1 calc R . . . .
C8B C 0.3388(3) 0.70564(16) 0.60332(13) 0.0563(5) Uani 1 1 d . . . . .
C8A C 0.0296(4) 0.80765(19) -0.11286(16) 0.0688(7) Uani 1 1 d . . . . .
C17B C 0.9070(3) 0.9639(2) 0.39458(17) 0.0710(7) Uani 1 1 d . . . . .
H17B H 0.946707 0.933940 0.439546 0.085 Uiso 1 1 calc R . . . .
C17A C 0.4682(4) 0.51025(18) 0.24434(16) 0.0657(6) Uani 1 1 d . . . . .
H17A H 0.421681 0.520799 0.291498 0.079 Uiso 1 1 calc R . . . .
C13A C 0.1633(5) 0.56105(19) 0.0631(2) 0.0840(10) Uani 1 1 d . . . . .
H13A H 0.188234 0.530344 0.022828 0.101 Uiso 1 1 calc R . . . .
C12A C 0.0631(4) 0.53282(17) 0.1288(2) 0.0863(11) Uani 1 1 d . . . . .
H12A H 0.010019 0.480140 0.139647 0.104 Uiso 1 1 calc R . . . .
C15A C 0.6144(3) 0.5276(2) 0.12990(17) 0.0742(8) Uani 1 1 d . . . . .
H15A H 0.681695 0.551152 0.087388 0.089 Uiso 1 1 calc R . . . .
O3B O 0.4795(3) 0.73419(17) 0.59954(14) 0.0978(7) Uani 1 1 d . . . . .
C13B C 0.3666(3) 0.98766(15) 0.34325(16) 0.0619(6) Uani 1 1 d . . . . .
H13B H 0.300464 1.040959 0.321863 0.074 Uiso 1 1 calc R . . . .
C5A C -0.4579(3) 0.89246(14) -0.03216(12) 0.0492(5) Uani 1 1 d . . . . .
H5A H -0.554291 0.861855 -0.007948 0.059 Uiso 1 1 calc R . . . .
C2B C 0.2782(3) 0.54558(13) 0.56499(11) 0.0473(5) Uani 1 1 d . . . . .
H2BA H 0.410118 0.532741 0.562023 0.057 Uiso 1 1 calc R . . . .
C18A C 0.4455(4) 0.43664(18) 0.2131(2) 0.0824(9) Uani 1 1 d . . . . .
H18A H 0.381948 0.389630 0.235447 0.099 Uiso 1 1 calc R . . . .
C4B C -0.0335(4) 0.55008(15) 0.60729(12) 0.0577(6) Uani 1 1 d . . . . .
H4B H -0.142925 0.540607 0.637498 0.069 Uiso 1 1 calc R . . . .
C19A C 0.5359(4) 0.4457(2) 0.1416(2) 0.0852(10) Uani 1 1 d . . . . .
H19A H 0.543278 0.405755 0.108135 0.102 Uiso 1 1 calc R . . . .
C3B C 0.1545(4) 0.51519(14) 0.62426(12) 0.0572(6) Uani 1 1 d . . . . .
H3B H 0.190066 0.478458 0.667265 0.069 Uiso 1 1 calc R . . . .
C16B C 0.9393(3) 0.93088(18) 0.32572(16) 0.0650(7) Uani 1 1 d . . . . .
H16B H 1.003865 0.875477 0.317843 0.078 Uiso 1 1 calc R . . . .
C15B C 0.8572(4) 0.99614(18) 0.27248(16) 0.0678(7) Uani 1 1 d . . . . .
H15B H 0.857280 0.992144 0.222683 0.081 Uiso 1 1 calc R . . . .
C18B C 0.8055(4) 1.04909(19) 0.38246(18) 0.0765(8) Uani 1 1 d . . . . .
H18B H 0.765496 1.086060 0.417952 0.092 Uiso 1 1 calc R . . . .
C19B C 0.7739(4) 1.06943(17) 0.30732(19) 0.0772(8) Uani 1 1 d . . . . .
H19B H 0.709120 1.122229 0.284433 0.093 Uiso 1 1 calc R . . . .
O5B O 0.6902(2) 0.75201(10) 0.26260(7) 0.0480(3) Uani 1 1 d . . . . .
O4B O 0.78187(19) 0.70852(9) 0.39092(8) 0.0493(3) Uani 1 1 d . . . . .
O4A O 0.3316(2) 0.80252(10) 0.12835(9) 0.0519(3) Uani 1 1 d . . . . .
O5A O 0.1840(2) 0.74363(11) 0.24976(7) 0.0541(4) Uani 1 1 d . . . . .

loop_
_atom_site_aniso_label
_atom_site_aniso_U_11
_atom_site_aniso_U_22
_atom_site_aniso_U_33
_atom_site_aniso_U_23
_atom_site_aniso_U_13
_atom_site_aniso_U_12
Fe1B 0.03413(13) 0.03513(13) 0.05511(17) -0.01015(12) 0.00575(11) -0.00927(10)
Mn1B 0.04032(14) 0.03341(13) 0.03362(13) -0.00302(10) -0.00110(10) -0.00198(11)
Fe1A 0.02855(13) 0.03888(14) 0.06685(19) -0.01139(13) -0.00849(12) -0.00424(10)
Mn1A 0.04546(16) 0.03451(14) 0.03521(14) -0.00430(11) -0.00691(11) -0.00412(11)
S1B 0.02748(18) 0.0357(2) 0.0343(2) -0.00525(16) -0.00166(15) -0.00455(15)
S1A 0.02895(19) 0.0417(2) 0.0339(2) -0.00547(17) -0.00242(15) -0.00433(16)
N2B 0.0359(7) 0.0374(7) 0.0309(7) -0.0032(6) -0.0037(5) -0.0097(6)
N2A 0.0338(7) 0.0445(8) 0.0300(7) -0.0038(6) -0.0001(5) 0.0004(6)
N1B 0.0409(8) 0.0339(7) 0.0309(7) -0.0019(6) -0.0028(6) -0.0059(6)
N1A 0.0403(8) 0.0383(8) 0.0311(7) -0.0013(6) -0.0010(6) -0.0035(6)
O1B 0.1178(18) 0.1043(16) 0.0410(9) -0.0164(10) 0.0002(10) 0.0184(13)
C10B 0.0300(7) 0.0330(8) 0.0380(8) -0.0030(7) -0.0030(6) -0.0061(6)
O2A 0.196(3) 0.0421(10) 0.121(2) 0.0069(12) -0.0129(19) -0.0315(14)
C9A 0.0384(9) 0.0354(8) 0.0341(8) -0.0057(7) -0.0004(7) -0.0026(7)
C10A 0.0303(8) 0.0389(9) 0.0508(10) -0.0042(8) -0.0057(7) -0.0032(7)
O3A 0.0500(12) 0.153(3) 0.158(2) -0.046(2) 0.0041(14) -0.0023(14)
O2B 0.0943(15) 0.0455(9) 0.1109(16) -0.0070(10) -0.0304(13) 0.0172(10)
C9B 0.0394(9) 0.0335(8) 0.0329(8) -0.0039(7) -0.0031(7) -0.0045(7)
C1A 0.0450(10) 0.0321(8) 0.0390(9) -0.0065(7) -0.0064(7) -0.0010(7)
C11B 0.0431(10) 0.0466(10) 0.0448(10) -0.0115(8) 0.0079(8) -0.0136(8)
C11A 0.0265(9) 0.0517(12) 0.105(2) 0.0025(12) 0.0015(10) -0.0076(8)
C12B 0.0409(11) 0.0513(12) 0.0865(17) -0.0270(12) 0.0220(11) -0.0107(9)
C4A 0.0656(14) 0.0521(12) 0.0545(13) -0.0102(10) -0.0268(11) 0.0155(11)
O1A 0.164(2) 0.1047(17) 0.0651(13) -0.0397(12) -0.0514(14) 0.0318(16)
C1B 0.0464(10) 0.0315(8) 0.0353(9) -0.0042(7) 0.0010(7) -0.0079(7)
C6B 0.0635(14) 0.0576(13) 0.0458(12) -0.0092(10) -0.0012(10) 0.0072(11)
C14B 0.0395(10) 0.0441(10) 0.0589(12) 0.0032(9) -0.0146(9) -0.0053(8)
C2A 0.0692(14) 0.0371(10) 0.0422(10) -0.0005(8) -0.0117(9) -0.0157(9)
C6A 0.0876(19) 0.0578(14) 0.0513(13) -0.0151(11) -0.0191(12) 0.0121(13)
C16A 0.0338(10) 0.0634(14) 0.0782(16) -0.0172(12) -0.0138(10) -0.0066(9)
C7B 0.0588(13) 0.0414(11) 0.0578(13) -0.0071(9) -0.0123(10) -0.0012(9)
C5B 0.0480(11) 0.0510(11) 0.0437(10) -0.0081(9) 0.0021(8) -0.0212(9)
C3A 0.0935(18) 0.0341(10) 0.0483(12) 0.0026(9) -0.0227(12) -0.0058(11)
C7A 0.0867(18) 0.0427(12) 0.0635(14) -0.0085(11) -0.0105(13) -0.0095(11)
C14A 0.0732(16) 0.0550(13) 0.0523(12) -0.0162(10) -0.0162(11) 0.0038(11)
C8B 0.0558(13) 0.0589(13) 0.0563(13) -0.0118(11) -0.0026(10) -0.0115(11)
C8A 0.0569(15) 0.0758(17) 0.0752(17) -0.0194(14) -0.0021(12) -0.0067(13)
C17B 0.0459(12) 0.090(2) 0.0859(18) -0.0162(15) -0.0057(12) -0.0328(13)
C17A 0.0535(13) 0.0698(16) 0.0727(16) -0.0022(13) -0.0162(12) -0.0067(12)
C13A 0.085(2) 0.0645(16) 0.116(3) -0.0423(17) -0.054(2) 0.0072(15)
C12A 0.0414(12) 0.0475(13) 0.178(4) -0.0182(18) -0.0442(17) -0.0074(10)
C15A 0.0319(10) 0.105(2) 0.0849(19) -0.0224(16) 0.0013(11) -0.0017(12)
O3B 0.0712(13) 0.1218(19) 0.1130(18) -0.0225(14) -0.0047(12) -0.0490(13)
C13B 0.0360(10) 0.0437(11) 0.100(2) -0.0019(12) -0.0036(11) 0.0034(9)
C5A 0.0420(10) 0.0534(12) 0.0513(11) -0.0117(9) -0.0094(9) 0.0039(9)
C2B 0.0603(12) 0.0349(9) 0.0400(10) -0.0010(8) 0.0030(9) 0.0060(8)
C18A 0.0631(16) 0.0496(14) 0.131(3) 0.0070(16) -0.0327(18) -0.0021(12)
C4B 0.0728(15) 0.0515(12) 0.0518(12) -0.0075(10) 0.0171(11) -0.0316(11)
C19A 0.0529(14) 0.0726(18) 0.140(3) -0.0597(19) -0.0335(17) 0.0229(13)
C3B 0.0842(17) 0.0343(10) 0.0457(11) 0.0056(8) 0.0075(11) -0.0040(10)
C16B 0.0333(10) 0.0677(15) 0.099(2) -0.0300(15) 0.0118(11) -0.0145(10)
C15B 0.0612(15) 0.0732(16) 0.0711(16) -0.0148(13) 0.0228(12) -0.0289(13)
C18B 0.0757(17) 0.0706(17) 0.097(2) -0.0408(16) 0.0268(15) -0.0454(15)
C19B 0.0753(18) 0.0489(13) 0.105(2) -0.0046(14) 0.0235(16) -0.0286(12)
O5B 0.0465(7) 0.0604(9) 0.0393(7) -0.0129(6) 0.0113(6) -0.0177(6)
O4B 0.0365(7) 0.0480(8) 0.0625(9) -0.0023(7) -0.0175(6) -0.0004(6)
O4A 0.0372(7) 0.0513(8) 0.0673(9) -0.0056(7) 0.0047(6) -0.0152(6)
O5A 0.0461(8) 0.0771(10) 0.0363(7) -0.0105(7) -0.0116(6) 0.0079(7)

loop_
_atom_type_symbol
_atom_type_description
_atom_type_scat_dispersion_real
_atom_type_scat_dispersion_imag
_atom_type_scat_source
C C 0.0033 0.0016 'International Tables Vol C Tables 4.2.6.8 and 6.1.1.4'
H H 0.0000 0.0000 'International Tables Vol C Tables 4.2.6.8 and 6.1.1.4'
Fe Fe 0.3463 0.8444 'International Tables Vol C Tables 4.2.6.8 and 6.1.1.4'
Mn Mn 0.3368 0.7283 'International Tables Vol C Tables 4.2.6.8 and 6.1.1.4'
N N 0.0061 0.0033 'International Tables Vol C Tables 4.2.6.8 and 6.1.1.4'
O O 0.0106 0.0060 'International Tables Vol C Tables 4.2.6.8 and 6.1.1.4'
S S 0.1246 0.1234 'International Tables Vol C Tables 4.2.6.8 and 6.1.1.4'

loop_
_geom_angle_atom_site_label_1
_geom_angle_atom_site_label_2
_geom_angle_atom_site_label_3
_geom_angle
_geom_angle_site_symmetry_1
_geom_angle_site_symmetry_3
_geom_angle_publ_flag
C10B Fe1B C11B 41.38(7) . . ?
C10B Fe1B C12B 68.35(8) . . ?
C10B Fe1B C14B 41.38(7) . . ?
C10B Fe1B C17B 124.61(10) . . ?
C10B Fe1B C13B 68.28(8) . . ?
C10B Fe1B C16B 109.30(9) . . ?
C10B Fe1B C15B 123.87(9) . . ?
C10B Fe1B C18B 159.62(11) . . ?
C10B Fe1B C19B 159.14(11) . . ?
C11B Fe1B C12B 40.58(9) . . ?
C11B Fe1B C14B 69.44(9) . . ?
C11B Fe1B C13B 68.31(9) . . ?
C11B Fe1B C16B 123.62(10) . . ?
C11B Fe1B C15B 159.64(10) . . ?
C11B Fe1B C18B 121.98(10) . . ?
C11B Fe1B C19B 157.96(10) . . ?
C12B Fe1B C13B 39.98(11) . . ?
C14B Fe1B C12B 67.96(10) . . ?
C14B Fe1B C13B 40.17(9) . . ?
C14B Fe1B C15B 108.76(11) . . ?
C17B Fe1B C11B 107.25(11) . . ?
C17B Fe1B C12B 121.73(11) . . ?
C17B Fe1B C14B 162.03(11) . . ?
C17B Fe1B C13B 156.51(12) . . ?
C17B Fe1B C16B 41.01(11) . . ?
C17B Fe1B C15B 67.85(12) . . ?
C17B Fe1B C18B 39.95(12) . . ?
C17B Fe1B C19B 67.46(13) . . ?
C16B Fe1B C12B 158.86(12) . . ?
C16B Fe1B C14B 125.13(10) . . ?
C16B Fe1B C13B 160.45(12) . . ?
C16B Fe1B C15B 39.78(11) . . ?
C16B Fe1B C18B 67.91(11) . . ?
C16B Fe1B C19B 67.43(11) . . ?
C15B Fe1B C12B 159.03(11) . . ?
C15B Fe1B C13B 124.21(12) . . ?
C18B Fe1B C12B 106.57(10) . . ?
C18B Fe1B C14B 156.88(12) . . ?
C18B Fe1B C13B 121.34(11) . . ?
C18B Fe1B C15B 67.84(11) . . ?
C18B Fe1B C19B 40.26(12) . . ?
C19B Fe1B C12B 122.42(11) . . ?
C19B Fe1B C14B 122.24(12) . . ?
C19B Fe1B C13B 107.50(12) . . ?
C19B Fe1B C15B 40.36(11) . . ?
C1B Mn1B C5B 38.66(7) . . ?
C6B Mn1B C1B 157.73(9) . . ?
C6B Mn1B C7B 92.07(10) . . ?
C6B Mn1B C5B 131.95(10) . . ?
C6B Mn1B C2B 122.31(9) . . ?
C6B Mn1B C4B 97.50(10) . . ?
C6B Mn1B C3B 92.77(10) . . ?
C7B Mn1B C1B 106.35(9) . . ?
C7B Mn1B C5B 89.64(10) . . ?
C7B Mn1B C2B 145.33(9) . . ?
C7B Mn1B C4B 110.28(11) . . ?
C7B Mn1B C3B 148.88(11) . . ?
C8B Mn1B C1B 99.41(9) . . ?
C8B Mn1B C6B 91.36(12) . . ?
C8B Mn1B C7B 94.38(11) . . ?
C8B Mn1B C5B 136.37(9) . . ?
C8B Mn1B C2B 89.47(10) . . ?
C8B Mn1B C4B 153.35(11) . . ?
C8B Mn1B C3B 116.21(11) . . ?
C2B Mn1B C1B 39.23(7) . . ?
C2B Mn1B C5B 64.94(9) . . ?
C2B Mn1B C4B 64.56(9) . . ?
C2B Mn1B C3B 38.37(8) . . ?
C4B Mn1B C1B 64.74(8) . . ?
C4B Mn1B C5B 38.49(8) . . ?
C4B Mn1B C3B 38.60(10) . . ?
C3B Mn1B C1B 64.99(8) . . ?
C3B Mn1B C5B 64.70(9) . . ?
C10A Fe1A C11A 41.42(8) . . ?
C10A Fe1A C16A 109.87(9) . . ?
C10A Fe1A C14A 41.24(8) . . ?
C10A Fe1A C17A 119.68(10) . . ?
C10A Fe1A C13A 68.32(9) . . ?
C10A Fe1A C12A 68.61(9) . . ?
C10A Fe1A C15A 128.94(11) . . ?
C10A Fe1A C18A 151.39(12) . . ?
C10A Fe1A C19A 167.44(13) . . ?
C11A Fe1A C16A 129.54(11) . . ?
C11A Fe1A C14A 69.23(11) . . ?
C11A Fe1A C17A 109.07(12) . . ?
C11A Fe1A C13A 68.35(13) . . ?
C11A Fe1A C12A 40.99(12) . . ?
C11A Fe1A C18A 116.98(12) . . ?
C16A Fe1A C14A 120.17(11) . . ?
C16A Fe1A C17A 39.39(10) . . ?
C16A Fe1A C13A 152.64(14) . . ?
C16A Fe1A C18A 66.95(11) . . ?
C14A Fe1A C17A 153.45(10) . . ?
C14A Fe1A C13A 40.08(11) . . ?
C14A Fe1A C18A 165.79(12) . . ?
C17A Fe1A C13A 165.80(13) . . ?
C12A Fe1A C16A 167.23(14) . . ?
C12A Fe1A C14A 67.66(13) . . ?
C12A Fe1A C17A 129.41(14) . . ?
C12A Fe1A C13A 39.67(14) . . ?
C12A Fe1A C18A 107.91(12) . . ?
C15A Fe1A C11A 167.61(12) . . ?
C15A Fe1A C16A 40.27(10) . . ?
C15A Fe1A C14A 108.39(12) . . ?
C15A Fe1A C17A 67.27(12) . . ?
C15A Fe1A C13A 118.20(14) . . ?
C15A Fe1A C12A 150.46(14) . . ?
C15A Fe1A C18A 68.35(13) . . ?
C15A Fe1A C19A 41.45(13) . . ?
C18A Fe1A C17A 39.45(12) . . ?
C18A Fe1A C13A 128.11(12) . . ?
C19A Fe1A C11A 149.51(12) . . ?
C19A Fe1A C16A 67.96(10) . . ?
C19A Fe1A C14A 128.14(13) . . ?
C19A Fe1A C17A 67.12(12) . . ?
C19A Fe1A C13A 107.55(12) . . ?
C19A Fe1A C12A 116.37(11) . . ?
C19A Fe1A C18A 40.37(13) . . ?
C4A Mn1A C1A 64.77(8) . . ?
C4A Mn1A C3A 38.54(10) . . ?
C4A Mn1A C5A 38.53(9) . . ?
C2A Mn1A C1A 39.00(7) . . ?
C2A Mn1A C4A 64.63(9) . . ?
C2A Mn1A C3A 38.61(8) . . ?
C2A Mn1A C5A 64.90(9) . . ?
C6A Mn1A C1A 155.28(10) . . ?
C6A Mn1A C4A 90.94(10) . . ?
C6A Mn1A C2A 135.50(10) . . ?
C6A Mn1A C3A 99.33(10) . . ?
C6A Mn1A C5A 118.26(11) . . ?
C3A Mn1A C1A 64.99(8) . . ?
C3A Mn1A C5A 64.72(10) . . ?
C7A Mn1A C1A 98.60(10) . . ?
C7A Mn1A C4A 122.91(12) . . ?
C7A Mn1A C2A 133.69(10) . . ?
C7A Mn1A C6A 90.71(12) . . ?
C7A Mn1A C3A 158.35(12) . . ?
C7A Mn1A C8A 90.71(13) . . ?
C7A Mn1A C5A 93.63(11) . . ?
C8A Mn1A C1A 108.40(10) . . ?
C8A Mn1A C4A 145.93(12) . . ?
C8A Mn1A C2A 88.93(11) . . ?
C8A Mn1A C6A 94.24(13) . . ?
C8A Mn1A C3A 107.47(12) . . ?
C8A Mn1A C5A 147.11(11) . . ?
C5A Mn1A C1A 38.72(7) . . ?
N2B S1B C10B 106.53(8) . . ?
O5B S1B N2B 102.60(8) . . ?
O5B S1B C10B 108.00(9) . . ?
O4B S1B N2B 108.15(8) . . ?
O4B S1B C10B 110.28(9) . . ?
O4B S1B O5B 120.28(9) . . ?
N2A S1A C10A 106.28(8) . . ?
O4A S1A N2A 108.45(9) . . ?
O4A S1A C10A 109.51(9) . . ?
O4A S1A O5A 120.20(10) . . ?
O5A S1A N2A 102.59(8) . . ?
O5A S1A C10A 108.82(10) . . ?
N1B N2B S1B 116.35(11) . . ?
N1A N2A S1A 114.41(11) . . ?
C9B N1B N2B 115.44(14) . . ?
C9A N1A N2A 115.93(15) . . ?
S1B C10B Fe1B 127.41(9) . . ?
C11B C10B Fe1B 70.40(10) . . ?
C11B C10B S1B 127.53(14) . . ?
C11B C10B C14B 108.64(17) . . ?
C14B C10B Fe1B 70.64(11) . . ?
C14B C10B S1B 123.74(15) . . ?
N1A C9A C1A 119.97(16) . . ?
S1A C10A Fe1A 126.89(10) . . ?
C11A C10A Fe1A 70.28(12) . . ?
C11A C10A S1A 125.09(18) . . ?
C11A C10A C14A 108.5(2) . . ?
C14A C10A Fe1A 71.05(12) . . ?
C14A C10A S1A 126.32(16) . . ?
N1B C9B C1B 119.81(16) . . ?
C9A C1A Mn1A 125.83(12) . . ?
C2A C1A Mn1A 69.97(11) . . ?
C2A C1A C9A 126.48(18) . . ?
C5A C1A Mn1A 70.62(11) . . ?
C5A C1A C9A 126.26(18) . . ?
C5A C1A C2A 107.24(17) . . ?
C10B C11B Fe1B 68.22(10) . . ?
C12B C11B Fe1B 70.24(12) . . ?
C12B C11B C10B 106.45(19) . . ?
C10A C11A Fe1A 68.30(11) . . ?
C12A C11A Fe1A 69.99(14) . . ?
C12A C11A C10A 106.2(2) . . ?
C11B C12B Fe1B 69.19(11) . . ?
C13B C12B Fe1B 70.41(13) . . ?
C13B C12B C11B 109.2(2) . . ?
C3A C4A Mn1A 70.90(13) . . ?
C3A C4A C5A 108.72(19) . . ?
C5A C4A Mn1A 71.25(12) . . ?
C9B C1B Mn1B 126.68(12) . . ?
C5B C1B Mn1B 70.95(11) . . ?
C5B C1B C9B 126.61(18) . . ?
C5B C1B C2B 107.18(17) . . ?
C2B C1B Mn1B 69.91(11) . . ?
C2B C1B C9B 126.14(17) . . ?
O1B C6B Mn1B 178.7(2) . . ?
C10B C14B Fe1B 67.98(10) . . ?
C13B C14B Fe1B 70.60(13) . . ?
C13B C14B C10B 107.0(2) . . ?
C1A C2A Mn1A 71.03(11) . . ?
C3A C2A Mn1A 70.87(12) . . ?
C3A C2A C1A 108.3(2) . . ?
O1A C6A Mn1A 178.0(3) . . ?
C17A C16A Fe1A 70.74(14) . . ?
C17A C16A C15A 108.6(2) . . ?
C15A C16A Fe1A 69.07(13) . . ?
O2B C7B Mn1B 177.9(2) . . ?
C1B C5B Mn1B 70.39(11) . . ?
C4B C5B Mn1B 70.25(12) . . ?
C4B C5B C1B 107.9(2) . . ?
C4A C3A Mn1A 70.56(12) . . ?
C4A C3A C2A 107.9(2) . . ?
C2A C3A Mn1A 70.52(12) . . ?
O2A C7A Mn1A 179.7(3) . . ?
C10A C14A Fe1A 67.72(12) . . ?
C13A C14A Fe1A 70.33(16) . . ?
C13A C14A C10A 107.2(3) . . ?
O3B C8B Mn1B 178.0(3) . . ?
O3A C8A Mn1A 177.2(3) . . ?
C16B C17B Fe1B 69.66(14) . . ?
C18B C17B Fe1B 70.20(16) . . ?
C18B C17B C16B 107.8(3) . . ?
C16A C17A Fe1A 69.86(14) . . ?
C16A C17A C18A 109.4(3) . . ?
C18A C17A Fe1A 70.16(16) . . ?
C14A C13A Fe1A 69.59(14) . . ?
C12A C13A Fe1A 69.59(16) . . ?
C12A C13A C14A 109.0(3) . . ?
C11A C12A Fe1A 69.02(13) . . ?
C13A C12A Fe1A 70.74(15) . . ?
C13A C12A C11A 109.2(2) . . ?
C16A C15A Fe1A 70.66(13) . . ?
C16A C15A C19A 106.8(3) . . ?
C19A C15A Fe1A 69.42(14) . . ?
C12B C13B Fe1B 69.61(13) . . ?
C12B C13B C14B 108.74(19) . . ?
C14B C13B Fe1B 69.23(12) . . ?
C1A C5A Mn1A 70.66(11) . . ?
C4A C5A Mn1A 70.22(13) . . ?
C4A C5A C1A 107.9(2) . . ?
C1B C2B Mn1B 70.85(10) . . ?
C3B C2B Mn1B 71.09(12) . . ?
C3B C2B C1B 108.3(2) . . ?
C17A C18A Fe1A 70.38(15) . . ?
C17A C18A C19A 107.7(3) . . ?
C19A C18A Fe1A 68.85(16) . . ?
C5B C4B Mn1B 71.26(11) . . ?
C3B C4B Mn1B 70.71(13) . . ?
C3B C4B C5B 108.56(19) . . ?
C15A C19A Fe1A 69.13(14) . . ?
C18A C19A Fe1A 70.78(15) . . ?
C18A C19A C15A 107.4(3) . . ?
C2B C3B Mn1B 70.54(11) . . ?
C2B C3B C4B 108.10(19) . . ?
C4B C3B Mn1B 70.69(12) . . ?
C17B C16B Fe1B 69.33(13) . . ?
C15B C16B Fe1B 70.39(14) . . ?
C15B C16B C17B 107.9(2) . . ?
C16B C15B Fe1B 69.83(13) . . ?
C16B C15B C19B 107.9(3) . . ?
C19B C15B Fe1B 69.55(14) . . ?
C17B C18B Fe1B 69.85(13) . . ?
C17B C18B C19B 108.1(2) . . ?
C19B C18B Fe1B 69.88(15) . . ?
C15B C19B Fe1B 70.09(14) . . ?
C18B C19B Fe1B 69.87(14) . . ?
C18B C19B C15B 108.3(3) . . ?

loop_
_geom_bond_atom_site_label_1
_geom_bond_atom_site_label_2
_geom_bond_distance
_geom_bond_site_symmetry_2
_geom_bond_publ_flag
Fe1B C10B 2.0058(17) . ?
Fe1B C11B 2.0349(19) . ?
Fe1B C12B 2.049(2) . ?
Fe1B C14B 2.041(2) . ?
Fe1B C17B 2.035(2) . ?
Fe1B C13B 2.059(2) . ?
Fe1B C16B 2.039(2) . ?
Fe1B C15B 2.046(2) . ?
Fe1B C18B 2.039(2) . ?
Fe1B C19B 2.039(2) . ?
Mn1B C1B 2.1420(18) . ?
Mn1B C6B 1.792(2) . ?
Mn1B C7B 1.795(2) . ?
Mn1B C5B 2.149(2) . ?
Mn1B C8B 1.789(2) . ?
Mn1B C2B 2.1295(19) . ?
Mn1B C4B 2.136(2) . ?
Mn1B C3B 2.137(2) . ?
Fe1A C10A 1.9981(18) . ?
Fe1A C11A 2.024(2) . ?
Fe1A C16A 2.041(2) . ?
Fe1A C14A 2.042(2) . ?
Fe1A C17A 2.052(3) . ?
Fe1A C13A 2.052(3) . ?
Fe1A C12A 2.037(2) . ?
Fe1A C15A 2.020(2) . ?
Fe1A C18A 2.049(3) . ?
Fe1A C19A 2.024(2) . ?
Mn1A C1A 2.1451(18) . ?
Mn1A C4A 2.131(2) . ?
Mn1A C2A 2.1310(19) . ?
Mn1A C6A 1.795(2) . ?
Mn1A C3A 2.136(2) . ?
Mn1A C7A 1.778(2) . ?
Mn1A C8A 1.789(3) . ?
Mn1A C5A 2.145(2) . ?
S1B N2B 1.6507(14) . ?
S1B C10B 1.7274(17) . ?
S1B O5B 1.4350(13) . ?
S1B O4B 1.4219(14) . ?
S1A N2A 1.6527(15) . ?
S1A C10A 1.7301(19) . ?
S1A O4A 1.4222(14) . ?
S1A O5A 1.4326(14) . ?
N2B N1B 1.3981(19) . ?
N2A N1A 1.402(2) . ?
N1B C9B 1.271(2) . ?
N1A C9A 1.268(2) . ?
O1B C6B 1.144(3) . ?
C10B C11B 1.428(3) . ?
C10B C14B 1.430(3) . ?
O2A C7A 1.142(3) . ?
C9A C1A 1.460(2) . ?
C10A C11A 1.423(3) . ?
C10A C14A 1.423(3) . ?
O3A C8A 1.144(3) . ?
O2B C7B 1.142(3) . ?
C9B C1B 1.463(2) . ?
C1A C2A 1.427(3) . ?
C1A C5A 1.422(3) . ?
C11B C12B 1.416(3) . ?
C11A C12A 1.422(4) . ?
C12B C13B 1.404(4) . ?
C4A C3A 1.408(4) . ?
C4A C5A 1.411(3) . ?
O1A C6A 1.141(3) . ?
C1B C5B 1.421(3) . ?
C1B C2B 1.434(3) . ?
C14B C13B 1.408(3) . ?
C2A C3A 1.411(3) . ?
C16A C17A 1.379(4) . ?
C16A C15A 1.398(4) . ?
C5B C4B 1.413(3) . ?
C14A C13A 1.403(4) . ?
C8B O3B 1.147(3) . ?
C17B C16B 1.427(4) . ?
C17B C18B 1.392(4) . ?
C17A C18A 1.384(4) . ?
C13A C12A 1.388(5) . ?
C15A C19A 1.431(4) . ?
C2B C3B 1.402(3) . ?
C18A C19A 1.406(5) . ?
C4B C3B 1.412(4) . ?
C16B C15B 1.390(4) . ?
C15B C19B 1.409(4) . ?
C18B C19B 1.403(4) . ?
